data_4070362
loop_
_publ_author_name
'Burling, Suzanne'
'Mas-Marz\'a, Elena'
'Valpuesta, Jos\'e E. V.'
'Mahon, Mary F.'
'Whittlesey, Michael K.'

_publ_section_title
;
 Coordination, Agostic Stabilization, and C&#x2212;H Bond Activation of
 N-Alkyl Heterocyclic Carbenes by Coordinatively Unsaturated Ruthenium
 Hydride Chloride Complexes
;
_journal_issue 23
_journal_name_full Organometallics
_journal_page_first 6676
_journal_paper_doi 10.1021/om9007532
_journal_volume 28
_journal_year 2009
_chemical_formula_sum 'C40 H67 Cl N6 O Ru'
_chemical_formula_weight 784.52
_chemical_name_systematic
; 
 ? 
;
_space_group_IT_number 19
_symmetry_cell_setting orthorhombic
_symmetry_space_group_name_Hall 'P 2ac 2ab'
_symmetry_space_group_name_H-M 'P 21 21 21'
_atom_sites_solution_hydrogens geom
_atom_sites_solution_primary direct
_atom_sites_solution_secondary difmap
_audit_creation_method SHELXL-97
_cell_angle_alpha 90.00
_cell_angle_beta 90.00
_cell_angle_gamma 90.00
_cell_formula_units_Z 4
_cell_length_a 9.8460(1)
_cell_length_b 17.3210(1)
_cell_length_c 24.2240(2)
_cell_measurement_reflns_used 109747
_cell_measurement_temperature 150(2)
_cell_measurement_theta_max 27.485
_cell_measurement_theta_min 2.910
_cell_volume 4131.22(6)
_computing_cell_refinement 'HKL Scalepack (Otwinowski & Minor 1997)'
_computing_data_collection 'Collect (Bruker AXS BV 1997-2004)'
_computing_data_reduction 'Denzo & Scalepack (Otwinowski, Minor 1997)'
_computing_molecular_graphics 'ORTEX (P.McArdle 1995)'
_computing_publication_material 'SHELXL-97/2 (Sheldrick 1997)'
_computing_structure_refinement 'SHELXL-97/2 (Sheldrick 1997)'
_computing_structure_solution 'SHELXS-97 (Sheldrick 1990)'
_diffrn_ambient_temperature 150(2)
_diffrn_measured_fraction_theta_full 0.997
_diffrn_measured_fraction_theta_max 0.997
_diffrn_measurement_device_type '95mm CCD camera on \k-goniostat'
_diffrn_measurement_method CCD
_diffrn_radiation_monochromator 'horizonally mounted graphite crystal'
_diffrn_radiation_source 'fine-focus sealed tube'
_diffrn_radiation_type MoK\a
_diffrn_radiation_wavelength 0.71073
_diffrn_reflns_av_R_equivalents 0.0436
_diffrn_reflns_av_sigmaI/netI 0.0274
_diffrn_reflns_limit_h_max 12
_diffrn_reflns_limit_h_min -12
_diffrn_reflns_limit_k_max 22
_diffrn_reflns_limit_k_min -22
_diffrn_reflns_limit_l_max 31
_diffrn_reflns_limit_l_min -31
_diffrn_reflns_number 72824
_diffrn_reflns_theta_full 27.47
_diffrn_reflns_theta_max 27.47
_diffrn_reflns_theta_min 3.56
_exptl_absorpt_coefficient_mu 0.481
_exptl_absorpt_correction_T_max 0.912
_exptl_absorpt_correction_T_min 0.858
_exptl_absorpt_correction_type multi-scan
_exptl_absorpt_process_details
;
multi-scan from symmetry-related measurements 
 Sortav (Blessing 1995)
;
_exptl_crystal_density_diffrn 1.261
_exptl_crystal_density_method 'not measured'
_exptl_crystal_description block
_exptl_crystal_F_000 1672
_exptl_crystal_size_max 0.30
_exptl_crystal_size_mid 0.20
_exptl_crystal_size_min 0.20
_refine_diff_density_max 0.510
_refine_diff_density_min -0.527
_refine_diff_density_rms 0.055
_refine_ls_abs_structure_details 'Flack H D (1983), Acta Cryst. A39, 876-881'
_refine_ls_abs_structure_Flack -0.021(17)
_refine_ls_extinction_method none
_refine_ls_goodness_of_fit_ref 1.057
_refine_ls_hydrogen_treatment mixed
_refine_ls_matrix_type full
_refine_ls_number_parameters 473
_refine_ls_number_reflns 9444
_refine_ls_number_restraints 1
_refine_ls_restrained_S_all 1.057
_refine_ls_R_factor_all 0.0308
_refine_ls_R_factor_gt 0.0266
_refine_ls_shift/su_max 0.001
_refine_ls_shift/su_mean 0.000
_refine_ls_structure_factor_coef Fsqd
_refine_ls_weighting_details 'calc w=1/[\s^2^(Fo^2^)+(0.0309P)^2^+1.3116P] where P=(Fo^2^+2Fc^2^)/3'
_refine_ls_weighting_scheme calc
_refine_ls_wR_factor_gt 0.0615
_refine_ls_wR_factor_ref 0.0635
_reflns_number_gt 8868
_reflns_number_total 9444
_reflns_threshold_expression >2sigma(I)
_cod_data_source_file om9007532_si_002.cif
_cod_data_source_block k08mkw36
_cod_depositor_comments
;
The following automatic conversions were performed:

'_symmetry_cell_setting' value 'Orthorhombic' changed to
'orthorhombic' according to
/home/saulius/struct/CIF-dictionaries/cif_core.dic dictionary named
'cif_core.dic' version 2.4.2 from 2011-04-26.

Automatic conversion script
Id: cif_fix_values 1715 2011-07-08 13:25:40Z adriana 
;
_cod_original_sg_symbol_H-M P212121
_cod_database_code 4070362

loop_
_symmetry_equiv_pos_as_xyz
'x, y, z'
'-x+1/2, -y, z+1/2'
'x+1/2, -y+1/2, -z'
'-x, y+1/2, -z+1/2'

loop_
_atom_site_label
_atom_site_type_symbol
_atom_site_fract_x
_atom_site_fract_y
_atom_site_fract_z
_atom_site_U_iso_or_equiv
_atom_site_adp_type
_atom_site_occupancy
_atom_site_symmetry_multiplicity
_atom_site_calc_flag
_atom_site_refinement_flags
_atom_site_disorder_assembly
_atom_site_disorder_group
Ru1 Ru 0.358814(15) 0.479312(8) 0.172825(6) 0.02107(4) Uani 1 1 d D . .
Cl1 Cl 0.20600(8) 0.46967(4) 0.08265(3) 0.03932(16) Uani 0.80 1 d P A 1
Cl1A Cl 0.4902(3) 0.51352(19) 0.27205(11) 0.0396(6) Uani 0.20 1 d P A 2
O1 O 0.1848(2) 0.61568(11) 0.19816(8) 0.0524(5) Uani 1 1 d . . .
N1 N 0.52019(17) 0.31926(9) 0.18981(7) 0.0231(3) Uani 1 1 d . . .
N2 N 0.53154(18) 0.35422(10) 0.10476(7) 0.0260(4) Uani 1 1 d . . .
N3 N 0.64543(19) 0.55822(9) 0.15164(6) 0.0263(3) Uani 1 1 d . . .
N4 N 0.49430(19) 0.61335(10) 0.10102(7) 0.0283(4) Uani 1 1 d . . .
N5 N 0.16623(16) 0.41164(9) 0.26564(7) 0.0235(3) Uani 1 1 d . . .
N6 N 0.15447(18) 0.33906(9) 0.19338(7) 0.0241(3) Uani 1 1 d . . .
C1 C 0.2531(2) 0.56342(13) 0.18890(9) 0.0297(5) Uani 1 1 d . A .
C2 C 0.48199(19) 0.37726(11) 0.15454(8) 0.0219(4) Uani 1 1 d . A .
C3 C 0.5903(2) 0.26086(12) 0.16196(9) 0.0304(5) Uani 1 1 d . A .
C4 C 0.5983(2) 0.28298(12) 0.10869(10) 0.0310(5) Uani 1 1 d . A .
C5 C 0.5021(2) 0.32403(12) 0.25046(8) 0.0279(4) Uani 1 1 d . A .
H5 H 0.4498 0.3724 0.2578 0.033 Uiso 1 1 calc R . .
C6 C 0.6380(3) 0.33291(13) 0.28004(9) 0.0380(5) Uani 1 1 d . . .
H6A H 0.6876 0.2839 0.2786 0.057 Uiso 1 1 calc R A .
H6B H 0.6220 0.3473 0.3186 0.057 Uiso 1 1 calc R . .
H6C H 0.6916 0.3733 0.2619 0.057 Uiso 1 1 calc R . .
C7 C 0.4187(3) 0.25783(13) 0.27468(10) 0.0374(5) Uani 1 1 d . . .
H7A H 0.3342 0.2521 0.2537 0.056 Uiso 1 1 calc R A .
H7B H 0.3973 0.2691 0.3134 0.056 Uiso 1 1 calc R . .
H7C H 0.4712 0.2098 0.2725 0.056 Uiso 1 1 calc R . .
C8 C 0.6334(3) 0.18565(12) 0.18669(11) 0.0422(5) Uani 1 1 d . . .
H8A H 0.5534 0.1529 0.1925 0.063 Uiso 1 1 calc R A .
H8B H 0.6782 0.1951 0.2222 0.063 Uiso 1 1 calc R . .
H8C H 0.6967 0.1596 0.1616 0.063 Uiso 1 1 calc R . .
C9 C 0.6634(3) 0.24048(17) 0.06167(12) 0.0523(7) Uani 1 1 d . . .
H9A H 0.7187 0.1980 0.0762 0.079 Uiso 1 1 calc R A .
H9B H 0.7213 0.2760 0.0407 0.079 Uiso 1 1 calc R . .
H9C H 0.5928 0.2196 0.0374 0.079 Uiso 1 1 calc R . .
C10 C 0.5125(2) 0.40017(13) 0.05370(8) 0.0326(5) Uani 1 1 d . A .
H10 H 0.4577 0.4464 0.0645 0.039 Uiso 1 1 calc R . .
C11 C 0.4294(3) 0.35726(17) 0.01030(10) 0.0486(6) Uani 1 1 d . . .
H11A H 0.4855 0.3169 -0.0066 0.073 Uiso 1 1 calc R A .
H11B H 0.3995 0.3936 -0.0182 0.073 Uiso 1 1 calc R . .
H11C H 0.3499 0.3336 0.0278 0.073 Uiso 1 1 calc R . .
C12 C 0.6467(3) 0.43103(17) 0.03108(10) 0.0529(7) Uani 1 1 d . . .
H12A H 0.6906 0.4634 0.0591 0.079 Uiso 1 1 calc R A .
H12B H 0.6293 0.4618 -0.0021 0.079 Uiso 1 1 calc R . .
H12C H 0.7065 0.3877 0.0218 0.079 Uiso 1 1 calc R . .
C13 C 0.5109(2) 0.55398(11) 0.13799(8) 0.0233(4) Uani 1 1 d . A .
C14 C 0.7102(2) 0.61940(13) 0.12449(10) 0.0362(5) Uani 1 1 d . A .
C15 C 0.6163(3) 0.65318(13) 0.09271(9) 0.0376(6) Uani 1 1 d . A .
C16 C 0.7098(2) 0.50783(13) 0.19338(9) 0.0311(5) Uani 1 1 d . A .
H16 H 0.6399 0.4680 0.2026 0.037 Uiso 1 1 calc R . .
C17 C 0.8313(2) 0.46315(17) 0.17261(14) 0.0543(7) Uani 1 1 d . . .
H17A H 0.8096 0.4398 0.1368 0.081 Uiso 1 1 calc R A .
H17B H 0.8543 0.4224 0.1991 0.081 Uiso 1 1 calc R . .
H17C H 0.9088 0.4982 0.1684 0.081 Uiso 1 1 calc R . .
C18 C 0.7343(4) 0.55204(18) 0.24676(12) 0.0619(9) Uani 1 1 d . . .
H18A H 0.8046 0.5912 0.2407 0.093 Uiso 1 1 calc R A .
H18B H 0.7640 0.5161 0.2756 0.093 Uiso 1 1 calc R . .
H18C H 0.6499 0.5773 0.2583 0.093 Uiso 1 1 calc R . .
C19 C 0.8578(3) 0.64102(19) 0.13100(12) 0.0593(8) Uani 1 1 d . . .
H19A H 0.9150 0.5985 0.1179 0.089 Uiso 1 1 calc R A .
H19B H 0.8772 0.6511 0.1700 0.089 Uiso 1 1 calc R . .
H19C H 0.8769 0.6875 0.1093 0.089 Uiso 1 1 calc R . .
C20 C 0.6322(4) 0.72351(16) 0.05701(12) 0.0583(8) Uani 1 1 d . . .
H20A H 0.7266 0.7413 0.0584 0.087 Uiso 1 1 calc R A .
H20B H 0.5721 0.7645 0.0704 0.087 Uiso 1 1 calc R . .
H20C H 0.6082 0.7106 0.0188 0.087 Uiso 1 1 calc R . .
C21 C 0.3652(3) 0.62912(12) 0.07245(9) 0.0353(5) Uani 1 1 d . A .
H21 H 0.2984 0.5907 0.0870 0.042 Uiso 1 1 calc R . .
C22 C 0.3749(3) 0.61461(17) 0.01028(9) 0.0505(7) Uani 1 1 d . . .
H22A H 0.4363 0.6526 -0.0064 0.076 Uiso 1 1 calc R A .
H22B H 0.2846 0.6194 -0.0063 0.076 Uiso 1 1 calc R . .
H22C H 0.4102 0.5625 0.0037 0.076 Uiso 1 1 calc R . .
C23 C 0.3070(3) 0.70871(16) 0.08613(12) 0.0546(7) Uani 1 1 d . . .
H23A H 0.3114 0.7172 0.1261 0.082 Uiso 1 1 calc R A .
H23B H 0.2123 0.7114 0.0739 0.082 Uiso 1 1 calc R . .
H23C H 0.3601 0.7485 0.0672 0.082 Uiso 1 1 calc R . .
C24 C 0.2172(2) 0.40487(11) 0.21284(8) 0.0224(4) Uani 1 1 d . A .
C25 C 0.0747(2) 0.35216(12) 0.27785(9) 0.0276(4) Uani 1 1 d . A .
C26 C 0.0668(2) 0.30750(12) 0.23264(9) 0.0281(4) Uani 1 1 d . A .
C27 C 0.2063(2) 0.47371(14) 0.30443(8) 0.0322(4) Uani 1 1 d . A .
H27 H 0.2711 0.5075 0.2838 0.039 Uiso 1 1 calc R . .
C28 C 0.2841(3) 0.44313(19) 0.35409(11) 0.0546(7) Uani 1 1 d . . .
H28A H 0.2233 0.4119 0.3771 0.082 Uiso 1 1 calc R A .
H28B H 0.3191 0.4866 0.3758 0.082 Uiso 1 1 calc R . .
H28C H 0.3601 0.4112 0.3414 0.082 Uiso 1 1 calc R . .
C29 C 0.0869(3) 0.52490(15) 0.32034(12) 0.0498(6) Uani 1 1 d . . .
H29A H 0.0356 0.5388 0.2871 0.075 Uiso 1 1 calc R A .
H29B H 0.1207 0.5719 0.3382 0.075 Uiso 1 1 calc R . .
H29C H 0.0276 0.4970 0.3460 0.075 Uiso 1 1 calc R . .
C30 C -0.0017(2) 0.34310(14) 0.33087(11) 0.0418(5) Uani 1 1 d . . .
H30A H -0.0481 0.2930 0.3312 0.063 Uiso 1 1 calc R A .
H30B H -0.0690 0.3846 0.3342 0.063 Uiso 1 1 calc R . .
H30C H 0.0618 0.3458 0.3620 0.063 Uiso 1 1 calc R . .
C31 C -0.0193(3) 0.23730(14) 0.22433(12) 0.0465(6) Uani 1 1 d . . .
H31A H -0.0643 0.2238 0.2591 0.070 Uiso 1 1 calc R A .
H31B H 0.0379 0.1942 0.2123 0.070 Uiso 1 1 calc R . .
H31C H -0.0881 0.2479 0.1961 0.070 Uiso 1 1 calc R . .
C32 C 0.1734(2) 0.30816(14) 0.13679(9) 0.0330(5) Uani 1 1 d . A .
H32 H 0.2404 0.3428 0.1180 0.040 Uiso 1 1 calc R . .
C33 C 0.2341(3) 0.22715(14) 0.13584(12) 0.0461(6) Uani 1 1 d . . .
H33A H 0.3122 0.2250 0.1609 0.069 Uiso 1 1 calc R A .
H33B H 0.2637 0.2147 0.0983 0.069 Uiso 1 1 calc R . .
H33C H 0.1654 0.1898 0.1478 0.069 Uiso 1 1 calc R . .
C34 C 0.0427(3) 0.3123(2) 0.10328(11) 0.0542(8) Uani 1 1 d . . .
H34A H -0.0237 0.2758 0.1185 0.081 Uiso 1 1 calc R A .
H34B H 0.0618 0.2989 0.0648 0.081 Uiso 1 1 calc R . .
H34C H 0.0057 0.3648 0.1051 0.081 Uiso 1 1 calc R . .
C35 C -0.0334(3) 0.53677(18) -0.00772(13) 0.0598(8) Uani 1 1 d . . .
H35 H 0.0180 0.5507 0.0239 0.072 Uiso 1 1 calc R . .
C36 C -0.1291(4) 0.58573(19) -0.02629(17) 0.0746(10) Uani 1 1 d . . .
H36 H -0.1439 0.6330 -0.0073 0.090 Uiso 1 1 calc R . .
C37 C -0.2034(5) 0.5696(3) -0.07052(17) 0.0863(12) Uani 1 1 d . . .
H37 H -0.2705 0.6048 -0.0830 0.104 Uiso 1 1 calc R . .
C38 C -0.1821(4) 0.5020(4) -0.09770(13) 0.0970(17) Uani 1 1 d . . .
H38 H -0.2341 0.4905 -0.1297 0.116 Uiso 1 1 calc R . .
C39 C -0.0828(4) 0.4481(3) -0.07879(15) 0.0828(13) Uani 1 1 d . . .
H39 H -0.0692 0.4003 -0.0973 0.099 Uiso 1 1 calc R . .
C40 C -0.0075(3) 0.46711(19) -0.03304(13) 0.0597(8) Uani 1 1 d . . .
H40 H 0.0605 0.4333 -0.0193 0.072 Uiso 1 1 calc R . .
H1 H 0.440(2) 0.4882(16) 0.2297(6) 0.024(7) Uiso 0.80 1 d PD B 1

loop_
_atom_site_aniso_label
_atom_site_aniso_U_11
_atom_site_aniso_U_22
_atom_site_aniso_U_33
_atom_site_aniso_U_23
_atom_site_aniso_U_13
_atom_site_aniso_U_12
Ru1 0.02140(7) 0.01794(7) 0.02388(7) 0.00095(6) 0.00284(6) 0.00087(6)
Cl1 0.0447(4) 0.0354(4) 0.0379(3) 0.0011(3) -0.0162(3) -0.0029(3)
Cl1A 0.0371(13) 0.0427(15) 0.0390(13) -0.0017(13) -0.0010(11) 0.0047(13)
O1 0.0609(13) 0.0413(10) 0.0548(11) -0.0017(8) 0.0103(9) 0.0245(9)
N1 0.0241(8) 0.0199(8) 0.0255(8) -0.0004(6) 0.0017(6) 0.0012(6)
N2 0.0255(9) 0.0279(9) 0.0245(8) -0.0048(7) 0.0032(7) -0.0011(7)
N3 0.0287(8) 0.0255(8) 0.0247(7) -0.0002(6) 0.0018(8) -0.0067(8)
N4 0.0379(10) 0.0216(8) 0.0253(8) 0.0034(7) -0.0014(8) -0.0052(7)
N5 0.0224(9) 0.0246(8) 0.0236(8) -0.0007(6) 0.0025(6) -0.0018(6)
N6 0.0237(8) 0.0220(8) 0.0265(8) -0.0028(6) 0.0021(7) -0.0037(7)
C1 0.0295(10) 0.0304(11) 0.0291(11) 0.0013(9) -0.0006(8) -0.0033(9)
C2 0.0197(9) 0.0205(9) 0.0254(9) -0.0021(7) 0.0005(7) -0.0007(7)
C3 0.0249(9) 0.0239(9) 0.0424(13) -0.0067(9) -0.0025(9) 0.0025(8)
C4 0.0247(10) 0.0270(10) 0.0412(12) -0.0115(9) 0.0023(9) 0.0015(8)
C5 0.0316(11) 0.0260(10) 0.0260(10) 0.0034(8) -0.0008(8) 0.0020(8)
C6 0.0426(12) 0.0364(11) 0.0350(11) 0.0077(9) -0.0113(12) -0.0062(11)
C7 0.0350(12) 0.0342(12) 0.0431(13) 0.0135(10) -0.0006(10) -0.0031(10)
C8 0.0411(12) 0.0254(10) 0.0602(15) -0.0041(10) -0.0090(12) 0.0086(10)
C9 0.0538(17) 0.0514(15) 0.0518(15) -0.0197(12) 0.0090(13) 0.0123(13)
C10 0.0412(12) 0.0353(11) 0.0214(9) -0.0001(9) 0.0038(9) -0.0065(10)
C11 0.0648(17) 0.0511(15) 0.0299(12) -0.0061(11) -0.0067(12) -0.0074(14)
C12 0.0599(16) 0.0607(16) 0.0382(13) -0.0019(12) 0.0222(13) -0.0168(16)
C13 0.0307(10) 0.0199(9) 0.0194(9) -0.0022(7) 0.0002(8) -0.0015(8)
C14 0.0388(12) 0.0339(12) 0.0359(12) 0.0010(10) 0.0024(10) -0.0155(10)
C15 0.0523(16) 0.0283(11) 0.0320(11) 0.0042(9) 0.0066(10) -0.0139(10)
C16 0.0308(10) 0.0305(11) 0.0321(10) -0.0014(8) -0.0068(9) -0.0005(9)
C17 0.0338(13) 0.0613(17) 0.0677(17) 0.0060(15) 0.0074(13) 0.0117(11)
C18 0.097(2) 0.0468(15) 0.0421(15) -0.0058(13) -0.0288(16) 0.0091(16)
C19 0.0488(15) 0.0745(19) 0.0547(15) 0.0079(14) -0.0030(15) -0.0368(16)
C20 0.081(2) 0.0412(14) 0.0526(15) 0.0178(12) 0.0092(17) -0.0178(16)
C21 0.0452(12) 0.0324(11) 0.0283(10) 0.0061(8) -0.0059(11) 0.0027(11)
C22 0.0690(19) 0.0564(16) 0.0261(11) 0.0063(11) -0.0079(12) -0.0002(15)
C23 0.0698(19) 0.0399(14) 0.0541(16) 0.0087(12) -0.0024(15) 0.0160(13)
C24 0.0193(9) 0.0229(9) 0.0251(10) -0.0011(8) -0.0002(8) 0.0017(7)
C25 0.0217(10) 0.0272(10) 0.0339(11) 0.0066(9) 0.0048(9) -0.0007(8)
C26 0.0232(10) 0.0216(10) 0.0396(12) 0.0041(9) 0.0019(9) -0.0011(8)
C27 0.0356(11) 0.0367(11) 0.0245(9) -0.0074(10) 0.0019(8) -0.0058(10)
C28 0.0605(17) 0.0713(19) 0.0322(13) -0.0049(13) -0.0128(12) -0.0069(16)
C29 0.0521(14) 0.0401(12) 0.0573(15) -0.0189(14) 0.0175(12) -0.0010(12)
C30 0.0414(13) 0.0446(13) 0.0395(12) 0.0093(12) 0.0145(12) -0.0016(10)
C31 0.0431(14) 0.0332(13) 0.0632(17) 0.0003(12) 0.0034(13) -0.0135(11)
C32 0.0317(12) 0.0366(11) 0.0308(11) -0.0120(9) -0.0004(9) -0.0013(9)
C33 0.0401(13) 0.0332(12) 0.0649(17) -0.0223(12) 0.0077(12) -0.0049(10)
C34 0.0381(14) 0.086(2) 0.0382(14) -0.0182(15) -0.0080(11) 0.0017(14)
C35 0.0616(18) 0.059(2) 0.0591(18) 0.0034(15) -0.0038(14) -0.0138(15)
C36 0.074(2) 0.0496(17) 0.100(3) 0.0235(17) 0.000(2) -0.0013(17)
C37 0.096(3) 0.099(3) 0.063(2) 0.032(2) -0.006(2) -0.013(2)
C38 0.082(3) 0.173(5) 0.0355(16) 0.017(2) -0.0057(16) -0.047(3)
C39 0.087(3) 0.106(3) 0.0548(19) -0.029(2) 0.030(2) -0.038(2)
C40 0.0596(17) 0.060(2) 0.0600(17) -0.0013(15) 0.0149(14) -0.0068(15)

loop_
_atom_type_symbol
_atom_type_description
_atom_type_scat_dispersion_real
_atom_type_scat_dispersion_imag
_atom_type_scat_source
C C 0.0033 0.0016 'International Tables Vol C Tables 4.2.6.8 and 6.1.1.4'
H H 0.0000 0.0000 'International Tables Vol C Tables 4.2.6.8 and 6.1.1.4'
N N 0.0061 0.0033 'International Tables Vol C Tables 4.2.6.8 and 6.1.1.4'
O O 0.0106 0.0060 'International Tables Vol C Tables 4.2.6.8 and 6.1.1.4'
Cl Cl 0.1484 0.1585 'International Tables Vol C Tables 4.2.6.8 and 6.1.1.4'
Ru Ru -1.2594 0.8363 'International Tables Vol C Tables 4.2.6.8 and 6.1.1.4'

loop_
_geom_angle_atom_site_label_1
_geom_angle_atom_site_label_2
_geom_angle_atom_site_label_3
_geom_angle
C1 Ru1 C24 90.73(9)
C1 Ru1 C13 90.06(8)
C24 Ru1 C13 175.68(8)
C1 Ru1 C2 178.77(9)
C24 Ru1 C2 88.04(7)
C13 Ru1 C2 91.17(8)
C1 Ru1 Cl1 84.43(7)
C24 Ru1 Cl1 88.03(6)
C13 Ru1 Cl1 96.28(5)
C2 Ru1 Cl1 95.54(5)
C1 Ru1 Cl1A 84.94(9)
C24 Ru1 Cl1A 92.29(8)
C13 Ru1 Cl1A 83.55(8)
C2 Ru1 Cl1A 95.09(8)
Cl1 Ru1 Cl1A 169.37(6)
C1 Ru1 H1 91.3(10)
C24 Ru1 H1 89.5(10)
C13 Ru1 H1 86.2(10)
C2 Ru1 H1 88.6(10)
Cl1 Ru1 H1 175.1(9)
Cl1A Ru1 H1 6.9(10)
Ru1 Cl1A H1 9.1(13)
C2 N1 C3 111.39(16)
C2 N1 C5 122.95(16)
C3 N1 C5 125.30(17)
C2 N2 C4 111.49(18)
C2 N2 C10 122.45(17)
C4 N2 C10 126.05(18)
C13 N3 C14 111.61(18)
C13 N3 C16 123.31(17)
C14 N3 C16 124.92(19)
C13 N4 C15 111.15(18)
C13 N4 C21 123.22(18)
C15 N4 C21 125.57(18)
C24 N5 C25 111.58(16)
C24 N5 C27 123.57(16)
C25 N5 C27 124.85(17)
C24 N6 C26 111.58(16)
C24 N6 C32 123.88(17)
C26 N6 C32 124.49(17)
O1 C1 Ru1 178.6(2)
N2 C2 N1 103.83(16)
N2 C2 Ru1 127.94(14)
N1 C2 Ru1 128.12(13)
C4 C3 N1 106.56(18)
C4 C3 C8 127.9(2)
N1 C3 C8 125.2(2)
C3 C4 N2 106.72(18)
C3 C4 C9 127.8(2)
N2 C4 C9 125.5(2)
N1 C5 C6 111.47(18)
N1 C5 C7 113.80(18)
C6 C5 C7 111.50(18)
N1 C5 H5 106.5
C6 C5 H5 106.5
C7 C5 H5 106.5
C5 C6 H6A 109.5
C5 C6 H6B 109.5
H6A C6 H6B 109.5
C5 C6 H6C 109.5
H6A C6 H6C 109.5
H6B C6 H6C 109.5
C5 C7 H7A 109.5
C5 C7 H7B 109.5
H7A C7 H7B 109.5
C5 C7 H7C 109.5
H7A C7 H7C 109.5
H7B C7 H7C 109.5
C3 C8 H8A 109.5
C3 C8 H8B 109.5
H8A C8 H8B 109.5
C3 C8 H8C 109.5
H8A C8 H8C 109.5
H8B C8 H8C 109.5
C4 C9 H9A 109.5
C4 C9 H9B 109.5
H9A C9 H9B 109.5
C4 C9 H9C 109.5
H9A C9 H9C 109.5
H9B C9 H9C 109.5
N2 C10 C11 112.40(19)
N2 C10 C12 112.2(2)
C11 C10 C12 112.8(2)
N2 C10 H10 106.3
C11 C10 H10 106.3
C12 C10 H10 106.3
C10 C11 H11A 109.5
C10 C11 H11B 109.5
H11A C11 H11B 109.5
C10 C11 H11C 109.5
H11A C11 H11C 109.5
H11B C11 H11C 109.5
C10 C12 H12A 109.5
C10 C12 H12B 109.5
H12A C12 H12B 109.5
C10 C12 H12C 109.5
H12A C12 H12C 109.5
H12B C12 H12C 109.5
N3 C13 N4 103.46(17)
N3 C13 Ru1 127.72(14)
N4 C13 Ru1 128.55(15)
C15 C14 N3 106.6(2)
C15 C14 C19 128.1(2)
N3 C14 C19 125.3(2)
C14 C15 N4 107.14(19)
C14 C15 C20 127.9(3)
N4 C15 C20 124.9(3)
N3 C16 C17 114.5(2)
N3 C16 C18 110.60(19)
C17 C16 C18 114.6(2)
N3 C16 H16 105.4
C17 C16 H16 105.4
C18 C16 H16 105.4
C16 C17 H17A 109.5
C16 C17 H17B 109.5
H17A C17 H17B 109.5
C16 C17 H17C 109.5
H17A C17 H17C 109.5
H17B C17 H17C 109.5
C16 C18 H18A 109.5
C16 C18 H18B 109.5
H18A C18 H18B 109.5
C16 C18 H18C 109.5
H18A C18 H18C 109.5
H18B C18 H18C 109.5
C14 C19 H19A 109.5
C14 C19 H19B 109.5
H19A C19 H19B 109.5
C14 C19 H19C 109.5
H19A C19 H19C 109.5
H19B C19 H19C 109.5
C15 C20 H20A 109.5
C15 C20 H20B 109.5
H20A C20 H20B 109.5
C15 C20 H20C 109.5
H20A C20 H20C 109.5
H20B C20 H20C 109.5
N4 C21 C23 112.9(2)
N4 C21 C22 112.2(2)
C23 C21 C22 112.6(2)
N4 C21 H21 106.2
C23 C21 H21 106.2
C22 C21 H21 106.2
C21 C22 H22A 109.5
C21 C22 H22B 109.5
H22A C22 H22B 109.5
C21 C22 H22C 109.5
H22A C22 H22C 109.5
H22B C22 H22C 109.5
C21 C23 H23A 109.5
C21 C23 H23B 109.5
H23A C23 H23B 109.5
C21 C23 H23C 109.5
H23A C23 H23C 109.5
H23B C23 H23C 109.5
N5 C24 N6 102.95(16)
N5 C24 Ru1 127.47(14)
N6 C24 Ru1 129.59(14)
C26 C25 N5 106.80(18)
C26 C25 C30 127.6(2)
N5 C25 C30 125.6(2)
C25 C26 N6 107.10(18)
C25 C26 C31 127.7(2)
N6 C26 C31 125.2(2)
N5 C27 C28 112.5(2)
N5 C27 C29 112.17(18)
C28 C27 C29 113.0(2)
N5 C27 H27 106.1
C28 C27 H27 106.1
C29 C27 H27 106.1
C27 C28 H28A 109.5
C27 C28 H28B 109.5
H28A C28 H28B 109.5
C27 C28 H28C 109.5
H28A C28 H28C 109.5
H28B C28 H28C 109.5
C27 C29 H29A 109.5
C27 C29 H29B 109.5
H29A C29 H29B 109.5
C27 C29 H29C 109.5
H29A C29 H29C 109.5
H29B C29 H29C 109.5
C25 C30 H30A 109.5
C25 C30 H30B 109.5
H30A C30 H30B 109.5
C25 C30 H30C 109.5
H30A C30 H30C 109.5
H30B C30 H30C 109.5
C26 C31 H31A 109.5
C26 C31 H31B 109.5
H31A C31 H31B 109.5
C26 C31 H31C 109.5
H31A C31 H31C 109.5
H31B C31 H31C 109.5
N6 C32 C34 111.65(19)
N6 C32 C33 113.3(2)
C34 C32 C33 111.5(2)
N6 C32 H32 106.7
C34 C32 H32 106.7
C33 C32 H32 106.7
C32 C33 H33A 109.5
C32 C33 H33B 109.5
H33A C33 H33B 109.5
C32 C33 H33C 109.5
H33A C33 H33C 109.5
H33B C33 H33C 109.5
C32 C34 H34A 109.5
C32 C34 H34B 109.5
H34A C34 H34B 109.5
C32 C34 H34C 109.5
H34A C34 H34C 109.5
H34B C34 H34C 109.5
C36 C35 C40 122.2(3)
C36 C35 H35 118.9
C40 C35 H35 118.9
C37 C36 C35 121.5(4)
C37 C36 H36 119.2
C35 C36 H36 119.2
C36 C37 C38 119.2(4)
C36 C37 H37 120.4
C38 C37 H37 120.4
C37 C38 C39 120.9(4)
C37 C38 H38 119.6
C39 C38 H38 119.6
C40 C39 C38 118.1(4)
C40 C39 H39 120.9
C38 C39 H39 120.9
C39 C40 C35 118.0(4)
C39 C40 H40 121.0
C35 C40 H40 121.0

loop_
_geom_bond_atom_site_label_1
_geom_bond_atom_site_label_2
_geom_bond_distance
Ru1 C1 1.833(2)
Ru1 C24 2.132(2)
Ru1 C13 2.151(2)
Ru1 C2 2.1891(19)
Ru1 Cl1 2.6577(7)
Ru1 Cl1A 2.793(3)
Ru1 H1 1.598(5)
Cl1A H1 1.222(9)
O1 C1 1.150(3)
N1 C2 1.371(3)
N1 C3 1.398(3)
N1 C5 1.482(3)
N2 C2 1.361(3)
N2 C4 1.401(3)
N2 C10 1.483(3)
N3 C13 1.367(3)
N3 C14 1.401(3)
N3 C16 1.478(3)
N4 C13 1.373(3)
N4 C15 1.400(3)
N4 C21 1.473(3)
N5 C24 1.379(3)
N5 C25 1.400(3)
N5 C27 1.482(3)
N6 C24 1.380(3)
N6 C26 1.396(3)
N6 C32 1.483(3)
C3 C4 1.348(3)
C3 C8 1.495(3)
C4 C9 1.500(3)
C5 C6 1.525(3)
C5 C7 1.527(3)
C5 H5 1.0000
C6 H6A 0.9800
C6 H6B 0.9800
C6 H6C 0.9800
C7 H7A 0.9800
C7 H7B 0.9800
C7 H7C 0.9800
C8 H8A 0.9800
C8 H8B 0.9800
C8 H8C 0.9800
C9 H9A 0.9800
C9 H9B 0.9800
C9 H9C 0.9800
C10 C11 1.525(3)
C10 C12 1.527(3)
C10 H10 1.0000
C11 H11A 0.9800
C11 H11B 0.9800
C11 H11C 0.9800
C12 H12A 0.9800
C12 H12B 0.9800
C12 H12C 0.9800
C14 C15 1.338(4)
C14 C19 1.509(4)
C15 C20 1.502(3)
C16 C17 1.511(3)
C16 C18 1.522(3)
C16 H16 1.0000
C17 H17A 0.9800
C17 H17B 0.9800
C17 H17C 0.9800
C18 H18A 0.9800
C18 H18B 0.9800
C18 H18C 0.9800
C19 H19A 0.9800
C19 H19B 0.9800
C19 H19C 0.9800
C20 H20A 0.9800
C20 H20B 0.9800
C20 H20C 0.9800
C21 C23 1.529(3)
C21 C22 1.530(3)
C21 H21 1.0000
C22 H22A 0.9800
C22 H22B 0.9800
C22 H22C 0.9800
C23 H23A 0.9800
C23 H23B 0.9800
C23 H23C 0.9800
C25 C26 1.343(3)
C25 C30 1.497(3)
C26 C31 1.496(3)
C27 C28 1.521(3)
C27 C29 1.522(3)
C27 H27 1.0000
C28 H28A 0.9800
C28 H28B 0.9800
C28 H28C 0.9800
C29 H29A 0.9800
C29 H29B 0.9800
C29 H29C 0.9800
C30 H30A 0.9800
C30 H30B 0.9800
C30 H30C 0.9800
C31 H31A 0.9800
C31 H31B 0.9800
C31 H31C 0.9800
C32 C34 1.524(3)
C32 C33 1.525(3)
C32 H32 1.0000
C33 H33A 0.9800
C33 H33B 0.9800
C33 H33C 0.9800
C34 H34A 0.9800
C34 H34B 0.9800
C34 H34C 0.9800
C35 C36 1.345(5)
C35 C40 1.377(5)
C35 H35 0.9500
C36 C37 1.327(6)
C36 H36 0.9500
C37 C38 1.359(7)
C37 H37 0.9500
C38 C39 1.428(6)
C38 H38 0.9500
C39 C40 1.374(5)
C39 H39 0.9500
C40 H40 0.9500

loop_
_geom_torsion_atom_site_label_1
_geom_torsion_atom_site_label_2
_geom_torsion_atom_site_label_3
_geom_torsion_atom_site_label_4
_geom_torsion
C24 Ru1 C1 O1 -73(9)
C13 Ru1 C1 O1 112(9)
C2 Ru1 C1 O1 -73(11)
Cl1 Ru1 C1 O1 15(9)
Cl1A Ru1 C1 O1 -165(9)
C4 N2 C2 N1 0.5(2)
C10 N2 C2 N1 179.53(18)
C4 N2 C2 Ru1 -175.95(14)
C10 N2 C2 Ru1 3.1(3)
C3 N1 C2 N2 -0.9(2)
C5 N1 C2 N2 172.48(18)
C3 N1 C2 Ru1 175.53(14)
C5 N1 C2 Ru1 -11.1(3)
C1 Ru1 C2 N2 128(4)
C24 Ru1 C2 N2 127.60(18)
C13 Ru1 C2 N2 -56.65(17)
Cl1 Ru1 C2 N2 39.78(17)
Cl1A Ru1 C2 N2 -140.27(18)
C1 Ru1 C2 N1 -47(4)
C24 Ru1 C2 N1 -48.01(17)
C13 Ru1 C2 N1 127.74(17)
Cl1 Ru1 C2 N1 -135.84(16)
Cl1A Ru1 C2 N1 44.11(18)
C2 N1 C3 C4 1.0(2)
C5 N1 C3 C4 -172.20(19)
C2 N1 C3 C8 -173.2(2)
C5 N1 C3 C8 13.6(3)
N1 C3 C4 N2 -0.6(2)
C8 C3 C4 N2 173.4(2)
N1 C3 C4 C9 -179.8(2)
C8 C3 C4 C9 -5.8(4)
C2 N2 C4 C3 0.1(2)
C10 N2 C4 C3 -178.89(19)
C2 N2 C4 C9 179.3(2)
C10 N2 C4 C9 0.3(3)
C2 N1 C5 C6 -109.5(2)
C3 N1 C5 C6 63.0(3)
C2 N1 C5 C7 123.4(2)
C3 N1 C5 C7 -64.2(3)
C2 N2 C10 C11 -117.2(2)
C4 N2 C10 C11 61.7(3)
C2 N2 C10 C12 114.4(2)
C4 N2 C10 C12 -66.7(3)
C14 N3 C13 N4 0.9(2)
C16 N3 C13 N4 176.35(17)
C14 N3 C13 Ru1 -173.51(15)
C16 N3 C13 Ru1 1.9(3)
C15 N4 C13 N3 -0.4(2)
C21 N4 C13 N3 176.80(18)
C15 N4 C13 Ru1 173.93(15)
C21 N4 C13 Ru1 -8.9(3)
C1 Ru1 C13 N3 125.19(18)
C24 Ru1 C13 N3 24.8(11)
C2 Ru1 C13 N3 -54.71(17)
Cl1 Ru1 C13 N3 -150.41(16)
Cl1A Ru1 C13 N3 40.29(17)
C1 Ru1 C13 N4 -47.85(18)
C24 Ru1 C13 N4 -148.3(10)
C2 Ru1 C13 N4 132.26(17)
Cl1 Ru1 C13 N4 36.56(17)
Cl1A Ru1 C13 N4 -132.74(18)
C13 N3 C14 C15 -1.1(2)
C16 N3 C14 C15 -176.44(19)
C13 N3 C14 C19 179.0(2)
C16 N3 C14 C19 3.6(4)
N3 C14 C15 N4 0.8(3)
C19 C14 C15 N4 -179.3(3)
N3 C14 C15 C20 177.3(2)
C19 C14 C15 C20 -2.8(5)
C13 N4 C15 C14 -0.2(3)
C21 N4 C15 C14 -177.4(2)
C13 N4 C15 C20 -176.9(2)
C21 N4 C15 C20 6.0(4)
C13 N3 C16 C17 124.6(2)
C14 N3 C16 C17 -60.6(3)
C13 N3 C16 C18 -104.2(3)
C14 N3 C16 C18 70.6(3)
C13 N4 C21 C23 118.3(2)
C15 N4 C21 C23 -64.9(3)
C13 N4 C21 C22 -113.1(2)
C15 N4 C21 C22 63.7(3)
C25 N5 C24 N6 -0.3(2)
C27 N5 C24 N6 178.62(18)
C25 N5 C24 Ru1 179.76(14)
C27 N5 C24 Ru1 -1.3(3)
C26 N6 C24 N5 0.8(2)
C32 N6 C24 N5 178.19(18)
C26 N6 C24 Ru1 -179.25(14)
C32 N6 C24 Ru1 -1.9(3)
C1 Ru1 C24 N5 -52.84(17)
C13 Ru1 C24 N5 47.6(11)
C2 Ru1 C24 N5 127.14(17)
Cl1 Ru1 C24 N5 -137.24(16)
Cl1A Ru1 C24 N5 32.12(18)
C1 Ru1 C24 N6 127.27(19)
C13 Ru1 C24 N6 -132.3(10)
C2 Ru1 C24 N6 -52.74(18)
Cl1 Ru1 C24 N6 42.87(18)
Cl1A Ru1 C24 N6 -147.76(18)
C24 N5 C25 C26 -0.3(2)
C27 N5 C25 C26 -179.23(19)
C24 N5 C25 C30 -178.4(2)
C27 N5 C25 C30 2.7(3)
N5 C25 C26 N6 0.8(2)
C30 C25 C26 N6 178.9(2)
N5 C25 C26 C31 -178.7(2)
C30 C25 C26 C31 -0.7(4)
C24 N6 C26 C25 -1.1(2)
C32 N6 C26 C25 -178.39(19)
C24 N6 C26 C31 178.5(2)
C32 N6 C26 C31 1.1(3)
C24 N5 C27 C28 -113.6(2)
C25 N5 C27 C28 65.2(3)
C24 N5 C27 C29 117.6(2)
C25 N5 C27 C29 -63.6(3)
C24 N6 C32 C34 -114.2(3)
C26 N6 C32 C34 62.8(3)
C24 N6 C32 C33 119.0(2)
C26 N6 C32 C33 -64.0(3)
C40 C35 C36 C37 -0.5(5)
C35 C36 C37 C38 0.0(6)
C36 C37 C38 C39 0.9(6)
C37 C38 C39 C40 -1.3(5)
C38 C39 C40 C35 0.8(5)
C36 C35 C40 C39 0.1(5)
